data_4126048
loop_
_publ_author_name
'Zhang, Shaoguang'
'Appel, Aaron M.'
'Bullock, R. Morris'

_publ_section_title
;
 Reversible Heterolytic Cleavage of the H-H Bond by Molybdenum Complexes:
 Controlling the Dynamics of Exchange Between Proton and Hydride.
;
_journal_issue 21
_journal_name_full 'Journal of the American Chemical Society'
_journal_page_first 7376
_journal_page_last 7387
_journal_paper_doi 10.1021/jacs.7b03053
_journal_volume 139
_journal_year 2017
_chemical_formula_moiety 'C32 H45 Cl Mo N2 O P2'
_chemical_formula_sum 'C32 H45 Cl Mo N2 O P2'
_chemical_formula_weight 667.03
_chemical_name_systematic
;
 ?
;
_space_group_crystal_system monoclinic
_space_group_IT_number 14
_space_group_name_Hall '-P 2yn'
_space_group_name_H-M_alt 'P 1 21/n 1'
_symmetry_space_group_name_Hall '-P 2yn'
_symmetry_space_group_name_H-M 'P 1 21/n 1'
_atom_sites_solution_hydrogens geom
_atom_sites_solution_primary iterative
_audit_creation_date 2015-04-23
_audit_creation_method
;
Olex2 1.2
(compiled 2014.07.22 svn.r2960 for OlexSys, GUI svn.r4862)
;
_cell_angle_alpha 90
_cell_angle_beta 96.751(8)
_cell_angle_gamma 90
_cell_formula_units_Z 4
_cell_length_a 9.688(2)
_cell_length_b 22.724(6)
_cell_length_c 14.402(4)
_cell_measurement_reflns_used 3528
_cell_measurement_temperature 100
_cell_measurement_theta_max 21.54
_cell_measurement_theta_min 2.29
_cell_volume 3148.6(14)
_computing_cell_refinement 'SAINT v8.34A (Bruker, 2013)'
_computing_data_reduction 'SAINT v8.34A (Bruker, 2013)'
_computing_molecular_graphics 'Olex2 (Dolomanov et al., 2009)'
_computing_publication_material 'Olex2 (Dolomanov et al., 2009)'
_computing_structure_refinement 'ShelXL (Sheldrick, 2008)'
_computing_structure_solution 'olex2.solve (Bourhis et al., 2013)'
_diffrn_ambient_temperature 100
_diffrn_measured_fraction_theta_full 0.998
_diffrn_measured_fraction_theta_max 0.980
_diffrn_measurement_device_type 'Bruker APEX-II CCD'
_diffrn_measurement_method '\f and \w scans'
_diffrn_radiation_type MoK\a
_diffrn_radiation_wavelength 0.71073
_diffrn_reflns_av_R_equivalents 0.1397
_diffrn_reflns_av_unetI/netI 0.1133
_diffrn_reflns_Laue_measured_fraction_full 0.998
_diffrn_reflns_Laue_measured_fraction_max 0.980
_diffrn_reflns_limit_h_max 12
_diffrn_reflns_limit_h_min -12
_diffrn_reflns_limit_k_max 29
_diffrn_reflns_limit_k_min -29
_diffrn_reflns_limit_l_max 17
_diffrn_reflns_limit_l_min -18
_diffrn_reflns_number 48302
_diffrn_reflns_point_group_measured_fraction_full 0.998
_diffrn_reflns_point_group_measured_fraction_max 0.980
_diffrn_reflns_theta_full 25.242
_diffrn_reflns_theta_max 27.978
_diffrn_reflns_theta_min 1.792
_diffrn_standards_number 0
_exptl_absorpt_coefficient_mu 0.631
_exptl_absorpt_correction_T_max 0.7456
_exptl_absorpt_correction_T_min 0.5789
_exptl_absorpt_correction_type multi-scan
_exptl_absorpt_process_details
;
SADABS-2014/5 (Bruker,2014) was used for absorption correction.
wR2(int) was 0.0707 before and 0.0597 after correction.
The Ratio of minimum to maximum transmission is 0.7764.
The \l/2 correction factor is 0.00150.
;
_exptl_crystal_colour 'clear light red'
_exptl_crystal_colour_lustre clear
_exptl_crystal_colour_modifier light
_exptl_crystal_colour_primary red
_exptl_crystal_density_diffrn 1.407
_exptl_crystal_description plate
_exptl_crystal_F_000 1392
_exptl_crystal_size_max 0.231
_exptl_crystal_size_mid 0.179
_exptl_crystal_size_min 0.086
_refine_diff_density_max 0.610
_refine_diff_density_min -0.570
_refine_diff_density_rms 0.118
_refine_ls_extinction_method none
_refine_ls_goodness_of_fit_ref 1.122
_refine_ls_hydrogen_treatment constr
_refine_ls_matrix_type full
_refine_ls_number_parameters 399
_refine_ls_number_reflns 7430
_refine_ls_number_restraints 0
_refine_ls_restrained_S_all 1.122
_refine_ls_R_factor_all 0.1345
_refine_ls_R_factor_gt 0.0745
_refine_ls_shift/su_max 0.000
_refine_ls_shift/su_mean 0.000
_refine_ls_structure_factor_coef Fsqd
_refine_ls_weighting_details 'w=1/[\s^2^(Fo^2^)+12.5876P] where P=(Fo^2^+2Fc^2^)/3'
_refine_ls_weighting_scheme calc
_refine_ls_wR_factor_gt 0.1166
_refine_ls_wR_factor_ref 0.1318
_reflns_Friedel_coverage 0.000
_reflns_number_gt 4721
_reflns_number_total 7430
_reflns_threshold_expression 'I > 2\s(I)'
_cod_data_source_file ja7b03053_si_002.cif
_cod_data_source_block tBuBnMoCl
_cod_depositor_comments 'Adding full bibliography for 4126047--4126059.cif.'
_cod_original_cell_volume 3148.5(14)
_cod_database_code 4126048
_shelxl_version_number 2013-4
_shelx_space_group_comment
;
The symmetry employed for this shelxl refinement is uniquely defined
by the following loop, which should always be used as a source of
symmetry information in preference to the above space-group names.
They are only intended as comments.
;
_shelx_estimated_absorpt_t_max 0.948
_shelx_estimated_absorpt_t_min 0.868
_olex2_refinement_description
;
1. Fixed Uiso
 At 1.2 times of:
  All C(H) groups, All C(H,H) groups
 At 1.5 times of:
  All C(H,H,H) groups
2. Others
 Sof(Cl1)=1-FVAR(1)
 Sof(Cl1A)=FVAR(1)
 Sof(C1A)=1-FVAR(2)
 Sof(C1)=FVAR(2)
 Sof(O1A)=1-FVAR(3)
 Sof(O1)=FVAR(3)
 Sof(C13)=Sof(H13D)=Sof(H13E)=Sof(H13F)=1-FVAR(4)
 Sof(C13A)=Sof(H13A)=Sof(H13B)=Sof(H13C)=FVAR(4)
3.a Secondary CH2 refined with riding coordinates:
 C2(H2A,H2B), C3(H3A,H3B), C21(H21A,H21B), C4(H4A,H4B), C5(H5A,H5B), C14(H14A,
 H14B)
3.b Aromatic/amide H refined with riding coordinates:
 C23(H23), C16(H16), C27(H27), C29(H29), C18(H18), C19(H19), C28(H28),
 C17(H17), C26(H26), C32(H32), C20(H20), C24(H24), C25(H25), C31(H31), C30(H30)
3.c Idealised Me refined as rotating group:
 C11(H11A,H11B,H11C), C9(H9A,H9B,H9C), C12(H12A,H12B,H12C), C7(H7A,H7B,H7C),
 C8(H8A,H8B,H8C), C13A(H13A,H13B,H13C), C13(H13D,H13E,H13F)
;
_olex2_submission_special_instructions 'No special instructions were received'

loop_
_space_group_symop_operation_xyz
'x, y, z'
'-x+1/2, y+1/2, -z+1/2'
'-x, -y, -z'
'x-1/2, -y-1/2, z-1/2'

loop_
_atom_site_label
_atom_site_type_symbol
_atom_site_fract_x
_atom_site_fract_y
_atom_site_fract_z
_atom_site_U_iso_or_equiv
_atom_site_adp_type
_atom_site_occupancy
_atom_site_site_symmetry_order
_atom_site_calc_flag
_atom_site_refinement_flags_posn
_atom_site_refinement_flags_occupancy
_atom_site_disorder_assembly
_atom_site_disorder_group
Mo1 Mo 0.03413(5) 0.33673(2) 0.07749(4) 0.02247(13) Uani 1 1 d . . . .
P2 P -0.02193(14) 0.24415(6) -0.00723(10) 0.0193(3) Uani 1 1 d . . . .
P1 P 0.20390(14) 0.32764(6) -0.03827(10) 0.0211(3) Uani 1 1 d . . . .
C2 C -0.0634(6) 0.2538(3) -0.1355(4) 0.0295(14) Uani 1 1 d . . . .
H2A H -0.0115 0.2241 -0.1678 0.035 Uiso 1 1 calc R . . .
H2B H -0.1638 0.2466 -0.1530 0.035 Uiso 1 1 calc R . . .
N2 N -0.0293(4) 0.3116(2) -0.1671(3) 0.0245(11) Uani 1 1 d . . . .
N1 N 0.2290(4) 0.20729(19) -0.0590(3) 0.0223(10) Uani 1 1 d . . . .
C3 C 0.1189(5) 0.3233(2) -0.1602(4) 0.0235(13) Uani 1 1 d . . . .
H3A H 0.1338 0.3610 -0.1922 0.028 Uiso 1 1 calc R . . .
H3B H 0.1640 0.2918 -0.1934 0.028 Uiso 1 1 calc R . . .
C21 C -0.0920(6) 0.3217(2) -0.2662(4) 0.0286(14) Uani 1 1 d . . . .
H21A H -0.1853 0.3034 -0.2763 0.034 Uiso 1 1 calc R . . .
H21B H -0.0331 0.3031 -0.3096 0.034 Uiso 1 1 calc R . . .
C22 C -0.1037(5) 0.3866(2) -0.2856(4) 0.0238(13) Uani 1 1 d . . . .
C23 C -0.2114(6) 0.4194(3) -0.2572(4) 0.0367(16) Uani 1 1 d . . . .
H23 H -0.2822 0.4001 -0.2283 0.044 Uiso 1 1 calc R . . .
C4 C 0.3092(5) 0.2596(2) -0.0304(4) 0.0258(13) Uani 1 1 d . . . .
H4A H 0.3851 0.2639 -0.0703 0.031 Uiso 1 1 calc R . . .
H4B H 0.3523 0.2545 0.0349 0.031 Uiso 1 1 calc R . . .
C5 C 0.1255(5) 0.1928(2) 0.0025(4) 0.0248(13) Uani 1 1 d . . . .
H5A H 0.1703 0.1928 0.0679 0.030 Uiso 1 1 calc R . . .
H5B H 0.0902 0.1526 -0.0122 0.030 Uiso 1 1 calc R . . .
C14 C 0.3236(5) 0.1568(3) -0.0669(4) 0.0322(14) Uani 1 1 d . . . .
H14A H 0.3760 0.1488 -0.0050 0.039 Uiso 1 1 calc R . . .
H14B H 0.3914 0.1670 -0.1107 0.039 Uiso 1 1 calc R . . .
C16 C 0.1777(8) 0.1005(3) -0.1911(5) 0.0438(18) Uani 1 1 d . . . .
H16 H 0.1829 0.1331 -0.2318 0.053 Uiso 1 1 calc R . . .
C27 C -0.0041(6) 0.4172(3) -0.3296(4) 0.0348(15) Uani 1 1 d . . . .
H27 H 0.0710 0.3961 -0.3506 0.042 Uiso 1 1 calc R . . .
C29 C -0.1704(6) 0.3753(3) -0.0012(5) 0.049(2) Uani 1 1 d . . . .
H29 H -0.2237 0.3542 -0.0499 0.058 Uiso 1 1 calc R . . .
C11 C 0.4550(8) 0.3814(4) 0.0313(5) 0.080(3) Uani 1 1 d . . . .
H11A H 0.4140 0.3888 0.0892 0.119 Uiso 1 1 calc GR . . .
H11B H 0.5264 0.4110 0.0241 0.119 Uiso 1 1 calc GR . . .
H11C H 0.4972 0.3421 0.0339 0.119 Uiso 1 1 calc GR . . .
C9 C -0.1279(6) 0.1627(3) 0.1104(4) 0.0360(15) Uani 1 1 d . . . .
H9A H -0.0434 0.1393 0.1083 0.054 Uiso 1 1 calc GR . . .
H9B H -0.2043 0.1369 0.1235 0.054 Uiso 1 1 calc GR . . .
H9C H -0.1116 0.1924 0.1599 0.054 Uiso 1 1 calc GR . . .
C10 C 0.3426(5) 0.3847(2) -0.0513(4) 0.0256(13) Uani 1 1 d . . . .
C6 C -0.1656(5) 0.1929(2) 0.0173(4) 0.0266(13) Uani 1 1 d . . . .
C12 C 0.4138(6) 0.3757(3) -0.1388(5) 0.0412(17) Uani 1 1 d . . . .
H12A H 0.4542 0.3361 -0.1379 0.062 Uiso 1 1 calc GR . . .
H12B H 0.4875 0.4050 -0.1406 0.062 Uiso 1 1 calc GR . . .
H12C H 0.3455 0.3801 -0.1942 0.062 Uiso 1 1 calc GR . . .
C18 C 0.0918(8) 0.0043(3) -0.1634(5) 0.0488(19) Uani 1 1 d . . . .
H18 H 0.0401 -0.0295 -0.1851 0.059 Uiso 1 1 calc R . . .
C19 C 0.1562(7) 0.0063(3) -0.0729(5) 0.0386(16) Uani 1 1 d . . . .
H19 H 0.1485 -0.0259 -0.0317 0.046 Uiso 1 1 calc R . . .
C28 C -0.0666(7) 0.4148(3) -0.0135(5) 0.0399(17) Uani 1 1 d . . . .
H28 H -0.0362 0.4256 -0.0714 0.048 Uiso 1 1 calc R . . .
C17 C 0.1025(8) 0.0511(3) -0.2222(5) 0.056(2) Uani 1 1 d . . . .
H17 H 0.0580 0.0496 -0.2845 0.067 Uiso 1 1 calc R . . .
C15 C 0.2453(6) 0.1027(2) -0.1011(4) 0.0249(13) Uani 1 1 d . . . .
C26 C -0.0124(7) 0.4763(3) -0.3432(5) 0.0462(19) Uani 1 1 d . . . .
H26 H 0.0558 0.4958 -0.3741 0.055 Uiso 1 1 calc R . . .
C32 C -0.0128(8) 0.4365(3) 0.0764(5) 0.053(2) Uani 1 1 d . . . .
H32 H 0.0595 0.4646 0.0892 0.063 Uiso 1 1 calc R . . .
C20 C 0.2322(6) 0.0555(3) -0.0426(4) 0.0335(15) Uani 1 1 d . . . .
H20 H 0.2763 0.0569 0.0198 0.040 Uiso 1 1 calc R . . .
C24 C -0.2182(8) 0.4795(3) -0.2700(5) 0.049(2) Uani 1 1 d . . . .
H24 H -0.2925 0.5013 -0.2492 0.059 Uiso 1 1 calc R . . .
C25 C -0.1186(9) 0.5079(3) -0.3124(5) 0.053(2) Uani 1 1 d . . . .
H25 H -0.1228 0.5493 -0.3206 0.063 Uiso 1 1 calc R . . .
C7 C -0.2996(6) 0.2278(3) 0.0208(7) 0.069(3) Uani 1 1 d . . A 1
H7A H -0.2864 0.2565 0.0720 0.103 Uiso 1 1 calc GR . A 1
H7B H -0.3751 0.2008 0.0314 0.103 Uiso 1 1 calc GR . A 1
H7C H -0.3234 0.2486 -0.0386 0.103 Uiso 1 1 calc GR . A 1
C8 C -0.1936(7) 0.1454(3) -0.0569(5) 0.050(2) Uani 1 1 d . . B 1
H8A H -0.2307 0.1636 -0.1164 0.075 Uiso 1 1 calc GR . B 1
H8B H -0.2615 0.1173 -0.0376 0.075 Uiso 1 1 calc GR . B 1
H8C H -0.1068 0.1248 -0.0646 0.075 Uiso 1 1 calc GR . B 1
C31 C -0.0862(7) 0.4088(4) 0.1423(5) 0.059(2) Uani 1 1 d . . . .
H31 H -0.0715 0.4146 0.2081 0.071 Uiso 1 1 calc R . . .
C13A C 0.2865(15) 0.4439(6) -0.039(3) 0.037(6) Uani 0.65(6) 1 d . P C 1
H13A H 0.2045 0.4501 -0.0847 0.055 Uiso 0.65(6) 1 calc GR P C 1
H13B H 0.3573 0.4734 -0.0486 0.055 Uiso 0.65(6) 1 calc GR P C 1
H13C H 0.2601 0.4477 0.0243 0.055 Uiso 0.65(6) 1 calc GR P C 1
C30 C -0.1857(7) 0.3708(4) 0.0945(5) 0.069(3) Uani 1 1 d . . . .
H30 H -0.2505 0.3469 0.1217 0.082 Uiso 1 1 calc R . . .
Cl1A Cl -0.0318(4) 0.28663(14) 0.2206(2) 0.0339(11) Uani 0.485(5) 1 d . P D 1
O1 O 0.0783(8) 0.2478(3) 0.2476(5) 0.031(3) Uani 0.533(10) 1 d . P D 2
C1 C 0.0671(10) 0.2772(4) 0.1805(8) 0.023(3) Uani 0.539(15) 1 d . P D 2
Cl1 Cl 0.2433(3) 0.37402(14) 0.1837(2) 0.0256(9) Uani 0.515(5) 1 d . P D 2
C1A C 0.2046(12) 0.3359(6) 0.1559(9) 0.025(4) Uani 0.461(15) 1 d . P D 1
O1A O 0.3058(9) 0.3382(5) 0.2091(6) 0.035(3) Uani 0.467(10) 1 d . P D 1
C13 C 0.267(3) 0.4465(12) -0.089(4) 0.029(7) Uani 0.35(6) 1 d . P C 2
H13D H 0.2019 0.4387 -0.1448 0.044 Uiso 0.35(6) 1 calc GR P C 2
H13E H 0.3377 0.4746 -0.1040 0.044 Uiso 0.35(6) 1 calc GR P C 2
H13F H 0.2163 0.4631 -0.0399 0.044 Uiso 0.35(6) 1 calc GR P C 2

loop_
_atom_site_aniso_label
_atom_site_aniso_U_11
_atom_site_aniso_U_22
_atom_site_aniso_U_33
_atom_site_aniso_U_23
_atom_site_aniso_U_13
_atom_site_aniso_U_12
Mo1 0.0227(2) 0.0256(3) 0.0190(3) -0.0038(2) 0.00219(17) -0.0036(2)
P2 0.0214(7) 0.0164(7) 0.0198(8) 0.0017(6) 0.0007(6) -0.0020(6)
P1 0.0232(7) 0.0215(8) 0.0184(8) -0.0010(6) 0.0008(5) -0.0047(6)
C2 0.035(3) 0.033(4) 0.017(3) -0.004(3) -0.007(2) 0.000(3)
N2 0.028(2) 0.023(3) 0.021(3) 0.004(2) -0.0029(19) -0.008(2)
N1 0.024(2) 0.022(3) 0.021(3) 0.002(2) 0.0049(19) -0.001(2)
C3 0.027(3) 0.018(3) 0.024(3) 0.006(2) -0.002(2) 0.000(2)
C21 0.031(3) 0.034(4) 0.020(3) -0.002(3) -0.003(2) -0.010(3)
C22 0.023(3) 0.030(3) 0.016(3) 0.006(2) -0.009(2) 0.001(2)
C23 0.030(3) 0.051(4) 0.029(4) 0.000(3) -0.002(3) 0.008(3)
C4 0.025(3) 0.020(3) 0.030(4) 0.006(3) -0.006(2) -0.002(2)
C5 0.030(3) 0.022(3) 0.023(3) 0.002(2) 0.007(2) -0.002(2)
C14 0.028(3) 0.030(4) 0.041(4) 0.003(3) 0.010(3) 0.004(3)
C16 0.084(5) 0.022(3) 0.030(4) 0.006(3) 0.024(4) 0.007(3)
C27 0.032(3) 0.041(4) 0.029(4) 0.005(3) -0.006(3) -0.002(3)
C29 0.020(3) 0.089(6) 0.035(4) -0.025(4) -0.004(3) 0.010(4)
C11 0.081(6) 0.117(8) 0.034(5) 0.018(5) -0.021(4) -0.075(6)
C9 0.045(3) 0.041(4) 0.024(3) 0.000(3) 0.010(3) -0.020(3)
C10 0.026(3) 0.023(3) 0.028(4) -0.003(3) 0.006(2) -0.007(2)
C6 0.025(3) 0.021(3) 0.033(4) 0.000(3) -0.003(2) -0.004(2)
C12 0.038(4) 0.049(4) 0.038(4) -0.009(3) 0.011(3) -0.020(3)
C18 0.068(5) 0.031(4) 0.043(5) -0.006(3) -0.011(4) 0.003(4)
C19 0.058(4) 0.019(3) 0.036(4) 0.008(3) -0.006(3) 0.006(3)
C28 0.046(4) 0.025(4) 0.044(4) -0.010(3) -0.013(3) 0.013(3)
C17 0.097(6) 0.041(5) 0.023(4) -0.003(3) -0.016(4) 0.001(4)
C15 0.034(3) 0.019(3) 0.023(3) 0.001(2) 0.006(2) 0.010(2)
C26 0.051(4) 0.041(4) 0.041(5) 0.015(3) -0.017(3) -0.021(4)
C32 0.069(5) 0.034(4) 0.047(5) -0.012(4) -0.025(4) 0.024(4)
C20 0.043(4) 0.029(4) 0.026(4) -0.001(3) -0.005(3) 0.006(3)
C24 0.060(5) 0.046(5) 0.034(4) -0.010(3) -0.021(4) 0.020(4)
C25 0.078(6) 0.029(4) 0.043(5) 0.010(3) -0.028(4) -0.007(4)
C7 0.022(3) 0.036(4) 0.151(9) 0.044(5) 0.023(4) -0.003(3)
C8 0.068(5) 0.048(5) 0.030(4) 0.003(3) -0.005(3) -0.036(4)
C31 0.049(4) 0.086(6) 0.037(5) -0.031(4) -0.013(4) 0.039(4)
C13A 0.021(6) 0.016(6) 0.074(17) 0.000(8) 0.009(8) -0.005(4)
C30 0.024(4) 0.138(8) 0.043(5) -0.036(5) -0.002(3) 0.002(4)
Cl1A 0.053(2) 0.0308(19) 0.0194(18) -0.0026(13) 0.0096(14) -0.0082(15)
O1 0.044(5) 0.031(5) 0.017(5) 0.010(4) 0.001(3) -0.009(4)
C1 0.022(6) 0.016(6) 0.032(7) -0.003(5) -0.001(5) 0.001(4)
Cl1 0.0254(15) 0.0291(19) 0.0216(16) -0.0034(13) -0.0008(11) -0.0021(14)
C1A 0.032(7) 0.017(7) 0.025(7) 0.002(6) 0.000(5) -0.010(6)
O1A 0.036(5) 0.046(6) 0.022(5) 0.010(5) -0.008(4) -0.009(5)
C13 0.033(12) 0.030(12) 0.028(19) 0.001(12) 0.015(12) 0.004(10)

loop_
_atom_type_symbol
_atom_type_description
_atom_type_scat_dispersion_real
_atom_type_scat_dispersion_imag
_atom_type_scat_source
C C 0.0033 0.0016 'International Tables Vol C Tables 4.2.6.8 and 6.1.1.4'
H H 0.0000 0.0000 'International Tables Vol C Tables 4.2.6.8 and 6.1.1.4'
Cl Cl 0.1484 0.1585 'International Tables Vol C Tables 4.2.6.8 and 6.1.1.4'
Mo Mo -1.6832 0.6857 'International Tables Vol C Tables 4.2.6.8 and 6.1.1.4'
N N 0.0061 0.0033 'International Tables Vol C Tables 4.2.6.8 and 6.1.1.4'
O O 0.0106 0.0060 'International Tables Vol C Tables 4.2.6.8 and 6.1.1.4'
P P 0.1023 0.0942 'International Tables Vol C Tables 4.2.6.8 and 6.1.1.4'

loop_
_geom_angle_atom_site_label_1
_geom_angle_atom_site_label_2
_geom_angle_atom_site_label_3
_geom_angle
P2 Mo1 P1 73.80(5)
P2 Mo1 Cl1A 87.51(8)
P2 Mo1 Cl1 134.32(8)
P1 Mo1 Cl1A 140.19(9)
P1 Mo1 Cl1 83.54(7)
C29 Mo1 P2 87.41(18)
C29 Mo1 P1 107.24(17)
C29 Mo1 C28 34.1(2)
C29 Mo1 Cl1A 106.6(2)
C29 Mo1 Cl1 137.7(2)
C28 Mo1 P2 108.43(15)
C28 Mo1 P1 87.31(18)
C28 Mo1 Cl1A 132.3(2)
C28 Mo1 Cl1 109.53(17)
C32 Mo1 P2 143.45(17)
C32 Mo1 P1 102.8(2)
C32 Mo1 C29 58.2(3)
C32 Mo1 C28 35.6(2)
C32 Mo1 Cl1A 112.5(2)
C32 Mo1 Cl1 79.57(19)
C31 Mo1 P2 136.5(2)
C31 Mo1 P1 138.4(3)
C31 Mo1 C29 58.8(2)
C31 Mo1 C28 59.0(3)
C31 Mo1 C32 35.6(3)
C31 Mo1 C30 35.9(3)
C31 Mo1 Cl1A 78.3(3)
C31 Mo1 Cl1 85.62(19)
C30 Mo1 P2 100.8(2)
C30 Mo1 P1 142.3(2)
C30 Mo1 C29 35.3(2)
C30 Mo1 C28 58.5(3)
C30 Mo1 C32 59.2(3)
C30 Mo1 Cl1A 74.8(2)
C30 Mo1 Cl1 120.38(19)
C1 Mo1 P2 78.3(3)
C1 Mo1 P1 112.3(3)
C1 Mo1 C29 131.7(3)
C1 Mo1 C28 160.4(3)
C1 Mo1 C32 132.9(4)
C1 Mo1 C31 103.1(4)
C1 Mo1 C30 102.5(4)
C1 Mo1 Cl1 74.5(3)
C1A Mo1 P2 114.5(4)
C1A Mo1 P1 78.4(4)
C1A Mo1 C29 158.0(5)
C1A Mo1 C28 128.2(4)
C1A Mo1 C32 99.9(5)
C1A Mo1 C31 102.5(5)
C1A Mo1 C30 133.9(4)
C1A Mo1 Cl1A 78.0(4)
C2 P2 Mo1 113.67(19)
C2 P2 C6 100.5(3)
C5 P2 Mo1 112.37(19)
C5 P2 C2 103.1(3)
C5 P2 C6 100.3(2)
C6 P2 Mo1 124.16(19)
C3 P1 Mo1 112.65(18)
C3 P1 C10 100.6(2)
C4 P1 Mo1 115.6(2)
C4 P1 C3 101.2(3)
C4 P1 C10 100.7(2)
C10 P1 Mo1 122.90(19)
P2 C2 H2A 109.0
P2 C2 H2B 109.0
H2A C2 H2B 107.8
N2 C2 P2 113.1(4)
N2 C2 H2A 109.0
N2 C2 H2B 109.0
C2 N2 C3 114.0(4)
C2 N2 C21 110.9(4)
C3 N2 C21 108.9(4)
C4 N1 C14 109.9(4)
C5 N1 C4 113.4(5)
C5 N1 C14 110.5(4)
P1 C3 H3A 108.8
P1 C3 H3B 108.8
N2 C3 P1 113.6(4)
N2 C3 H3A 108.8
N2 C3 H3B 108.8
H3A C3 H3B 107.7
N2 C21 H21A 109.7
N2 C21 H21B 109.7
N2 C21 C22 109.8(4)
H21A C21 H21B 108.2
C22 C21 H21A 109.7
C22 C21 H21B 109.7
C23 C22 C21 121.0(5)
C23 C22 C27 116.8(6)
C27 C22 C21 122.1(5)
C22 C23 H23 119.3
C24 C23 C22 121.3(6)
C24 C23 H23 119.3
P1 C4 H4A 108.9
P1 C4 H4B 108.9
N1 C4 P1 113.2(3)
N1 C4 H4A 108.9
N1 C4 H4B 108.9
H4A C4 H4B 107.8
P2 C5 H5A 108.9
P2 C5 H5B 108.9
N1 C5 P2 113.4(4)
N1 C5 H5A 108.9
N1 C5 H5B 108.9
H5A C5 H5B 107.7
N1 C14 H14A 109.3
N1 C14 H14B 109.3
N1 C14 C15 111.6(4)
H14A C14 H14B 108.0
C15 C14 H14A 109.3
C15 C14 H14B 109.3
C17 C16 H16 119.8
C15 C16 H16 119.8
C15 C16 C17 120.4(6)
C22 C27 H27 119.2
C26 C27 C22 121.6(6)
C26 C27 H27 119.2
Mo1 C29 H29 121.7
C28 C29 Mo1 73.5(3)
C28 C29 H29 125.2
C28 C29 C30 109.6(6)
C30 C29 Mo1 71.2(4)
C30 C29 H29 125.2
H11A C11 H11B 109.5
H11A C11 H11C 109.5
H11B C11 H11C 109.5
C10 C11 H11A 109.5
C10 C11 H11B 109.5
C10 C11 H11C 109.5
H9A C9 H9B 109.5
H9A C9 H9C 109.5
H9B C9 H9C 109.5
C6 C9 H9A 109.5
C6 C9 H9B 109.5
C6 C9 H9C 109.5
C11 C10 P1 109.9(4)
C11 C10 C12 106.8(5)
C11 C10 C13 123.4(17)
C12 C10 P1 112.7(4)
C12 C10 C13 94.1(15)
C13A C10 P1 109.8(6)
C13A C10 C11 101.2(15)
C13A C10 C12 115.7(15)
C13 C10 P1 108.9(10)
C9 C6 P2 109.9(4)
C9 C6 C7 108.8(6)
C9 C6 C8 107.8(5)
C7 C6 P2 109.7(4)
C8 C6 P2 112.5(4)
C8 C6 C7 108.0(6)
C10 C12 H12A 109.5
C10 C12 H12B 109.5
C10 C12 H12C 109.5
H12A C12 H12B 109.5
H12A C12 H12C 109.5
H12B C12 H12C 109.5
C19 C18 H18 120.0
C17 C18 H18 120.0
C17 C18 C19 120.0(7)
C18 C19 H19 120.3
C18 C19 C20 119.4(6)
C20 C19 H19 120.3
Mo1 C28 H28 122.3
C29 C28 Mo1 72.4(4)
C29 C28 H28 126.1
C29 C28 C32 107.8(7)
C32 C28 Mo1 70.8(4)
C32 C28 H28 126.1
C16 C17 H17 119.8
C18 C17 C16 120.3(6)
C18 C17 H17 119.8
C16 C15 C14 120.3(5)
C20 C15 C14 121.2(5)
C20 C15 C16 118.5(6)
C27 C26 H26 119.8
C27 C26 C25 120.4(7)
C25 C26 H26 119.8
Mo1 C32 H32 121.2
C28 C32 Mo1 73.6(4)
C28 C32 H32 126.3
C31 C32 Mo1 70.7(4)
C31 C32 C28 107.4(7)
C31 C32 H32 126.3
C19 C20 H20 119.3
C15 C20 C19 121.4(6)
C15 C20 H20 119.3
C23 C24 H24 119.9
C25 C24 C23 120.2(7)
C25 C24 H24 119.9
C26 C25 H25 120.1
C24 C25 C26 119.7(7)
C24 C25 H25 120.1
C6 C7 H7A 109.5
C6 C7 H7B 109.5
C6 C7 H7C 109.5
H7A C7 H7B 109.5
H7A C7 H7C 109.5
H7B C7 H7C 109.5
C6 C8 H8A 109.5
C6 C8 H8B 109.5
C6 C8 H8C 109.5
H8A C8 H8B 109.5
H8A C8 H8C 109.5
H8B C8 H8C 109.5
Mo1 C31 H31 119.0
C32 C31 Mo1 73.7(4)
C32 C31 H31 125.8
C32 C31 C30 108.4(7)
C30 C31 Mo1 73.3(4)
C30 C31 H31 125.8
C10 C13A H13A 109.5
C10 C13A H13B 109.5
C10 C13A H13C 109.5
H13A C13A H13B 109.5
H13A C13A H13C 109.5
H13B C13A H13C 109.5
Mo1 C30 H30 121.0
C29 C30 Mo1 73.5(4)
C29 C30 C31 106.8(7)
C29 C30 H30 126.6
C31 C30 Mo1 70.8(4)
C31 C30 H30 126.6
O1 C1 Mo1 171.1(9)
O1A C1A Mo1 174.8(12)
C10 C13 H13D 109.5
C10 C13 H13E 109.5
C10 C13 H13F 109.5
H13D C13 H13E 109.5
H13D C13 H13F 109.5
H13E C13 H13F 109.5

loop_
_geom_bond_atom_site_label_1
_geom_bond_atom_site_label_2
_geom_bond_distance
Mo1 P2 2.4604(16)
Mo1 P1 2.4844(15)
Mo1 C29 2.335(6)
Mo1 C28 2.348(6)
Mo1 C32 2.312(7)
Mo1 C31 2.273(6)
Mo1 C30 2.306(7)
Mo1 Cl1A 2.502(3)
Mo1 C1 2.005(11)
Mo1 Cl1 2.537(3)
Mo1 C1A 1.888(12)
P2 C2 1.856(6)
P2 C5 1.836(5)
P2 C6 1.879(6)
P1 C3 1.853(5)
P1 C4 1.848(5)
P1 C10 1.893(5)
C2 H2A 0.9900
C2 H2B 0.9900
C2 N2 1.442(7)
N2 C3 1.452(6)
N2 C21 1.500(7)
N1 C4 1.453(7)
N1 C5 1.452(6)
N1 C14 1.480(7)
C3 H3A 0.9900
C3 H3B 0.9900
C21 H21A 0.9900
C21 H21B 0.9900
C21 C22 1.504(8)
C22 C23 1.382(8)
C22 C27 1.399(8)
C23 H23 0.9500
C23 C24 1.381(9)
C4 H4A 0.9900
C4 H4B 0.9900
C5 H5A 0.9900
C5 H5B 0.9900
C14 H14A 0.9900
C14 H14B 0.9900
C14 C15 1.497(8)
C16 H16 0.9500
C16 C17 1.384(9)
C16 C15 1.382(8)
C27 H27 0.9500
C27 C26 1.358(9)
C29 H29 0.9500
C29 C28 1.374(9)
C29 C30 1.408(10)
C11 H11A 0.9800
C11 H11B 0.9800
C11 H11C 0.9800
C11 C10 1.517(9)
C9 H9A 0.9800
C9 H9B 0.9800
C9 H9C 0.9800
C9 C6 1.514(8)
C10 C12 1.519(8)
C10 C13A 1.469(14)
C10 C13 1.65(4)
C6 C7 1.527(8)
C6 C8 1.521(8)
C12 H12A 0.9800
C12 H12B 0.9800
C12 H12C 0.9800
C18 H18 0.9500
C18 C19 1.378(9)
C18 C17 1.371(9)
C19 H19 0.9500
C19 C20 1.381(8)
C28 H28 0.9500
C28 C32 1.425(9)
C17 H17 0.9500
C15 C20 1.379(8)
C26 H26 0.9500
C26 C25 1.371(10)
C32 H32 0.9500
C32 C31 1.401(11)
C20 H20 0.9500
C24 H24 0.9500
C24 C25 1.363(10)
C25 H25 0.9500
C7 H7A 0.9800
C7 H7B 0.9800
C7 H7C 0.9800
C8 H8A 0.9800
C8 H8B 0.9800
C8 H8C 0.9800
C31 H31 0.9500
C31 C30 1.411(10)
C13A H13A 0.9800
C13A H13B 0.9800
C13A H13C 0.9800
C30 H30 0.9500
O1 C1 1.169(12)
C1A O1A 1.172(14)
C13 H13D 0.9800
C13 H13E 0.9800
C13 H13F 0.9800

loop_
_geom_torsion_atom_site_label_1
_geom_torsion_atom_site_label_2
_geom_torsion_atom_site_label_3
_geom_torsion_atom_site_label_4
_geom_torsion
Mo1 P2 C2 N2 11.7(5)
Mo1 P2 C5 N1 -78.5(4)
Mo1 P2 C6 C9 -70.5(4)
Mo1 P2 C6 C7 49.1(6)
Mo1 P2 C6 C8 169.3(4)
Mo1 P1 C3 N2 -14.1(4)
Mo1 P1 C4 N1 69.8(4)
Mo1 P1 C10 C11 72.6(6)
Mo1 P1 C10 C12 -168.4(4)
Mo1 P1 C10 C13A -37.8(18)
Mo1 P1 C10 C13 -65.4(18)
Mo1 C29 C28 C32 -62.4(4)
Mo1 C29 C30 C31 63.4(5)
Mo1 C28 C32 C31 -63.0(5)
Mo1 C32 C31 C30 -65.6(5)
Mo1 C31 C30 C29 -65.2(5)
P2 C2 N2 C3 68.9(5)
P2 C2 N2 C21 -167.7(4)
C2 P2 C5 N1 44.3(5)
C2 P2 C6 C9 161.2(4)
C2 P2 C6 C7 -79.2(5)
C2 P2 C6 C8 41.1(5)
C2 N2 C3 P1 -67.4(5)
C2 N2 C21 C22 158.4(5)
N2 C21 C22 C23 -80.1(6)
N2 C21 C22 C27 97.4(6)
N1 C14 C15 C16 67.0(7)
N1 C14 C15 C20 -109.3(6)
C3 P1 C4 N1 -52.3(4)
C3 P1 C10 C11 -161.4(5)
C3 P1 C10 C12 -42.4(5)
C3 P1 C10 C13A 88.2(18)
C3 P1 C10 C13 60.6(18)
C3 N2 C21 C22 -75.4(6)
C21 N2 C3 P1 168.2(4)
C21 C22 C23 C24 176.2(5)
C21 C22 C27 C26 -177.0(5)
C22 C23 C24 C25 0.9(10)
C22 C27 C26 C25 1.0(10)
C23 C22 C27 C26 0.5(9)
C23 C24 C25 C26 0.7(10)
C4 P1 C3 N2 110.0(4)
C4 P1 C10 C11 -57.7(6)
C4 P1 C10 C12 61.3(5)
C4 P1 C10 C13A -168.1(18)
C4 P1 C10 C13 164.3(18)
C4 N1 C5 P2 71.3(5)
C4 N1 C14 C15 -177.0(5)
C5 P2 C2 N2 -110.2(4)
C5 P2 C6 C9 55.7(5)
C5 P2 C6 C7 175.3(5)
C5 P2 C6 C8 -64.4(5)
C5 N1 C4 P1 -65.8(5)
C5 N1 C14 C15 57.1(6)
C14 N1 C4 P1 170.0(4)
C14 N1 C5 P2 -164.8(4)
C14 C15 C20 C19 177.8(5)
C16 C15 C20 C19 1.5(9)
C27 C22 C23 C24 -1.4(9)
C27 C26 C25 C24 -1.6(10)
C29 C28 C32 Mo1 63.4(5)
C29 C28 C32 C31 0.4(7)
C10 P1 C3 N2 -146.7(4)
C10 P1 C4 N1 -155.4(4)
C6 P2 C2 N2 146.5(4)
C6 P2 C5 N1 147.7(4)
C18 C19 C20 C15 -0.2(10)
C19 C18 C17 C16 0.0(12)
C28 C29 C30 Mo1 -63.9(5)
C28 C29 C30 C31 -0.5(8)
C28 C32 C31 Mo1 64.9(4)
C28 C32 C31 C30 -0.7(8)
C17 C16 C15 C14 -178.4(6)
C17 C16 C15 C20 -2.1(10)
C17 C18 C19 C20 -0.6(11)
C15 C16 C17 C18 1.4(11)
C32 C31 C30 Mo1 65.9(5)
C32 C31 C30 C29 0.7(8)
C30 C29 C28 Mo1 62.5(5)
C30 C29 C28 C32 0.1(8)
